data_1546498
loop_
_publ_author_name
'Babel, D.'
'Knoke, G.'

_publ_section_title
;
 Structures of fluorides with caesium. IV. The crystal structure of CsCrF4
 - a novel tetra-fluorometallate type with chain structure
;
_journal_name_full 'Zeitschrift fur anorganische und allgemeine Chemie'
_journal_page_first 151
_journal_page_last 162
_journal_volume 442
_journal_year 1978
_chemical_formula_sum 'Cr Cs F4'
_chemical_formula_weight 260.90
_space_group_IT_number 189
_symmetry_cell_setting hexagonal
_symmetry_Int_Tables_number 189
_symmetry_space_group_name_Hall 'P -6 -2'
_symmetry_space_group_name_H-M 'P -6 2 m'
_cell_angle_alpha 90.
_cell_angle_beta 90.
_cell_angle_gamma 120.
_cell_formula_units_Z 3
_cell_length_a 9.650(5)
_cell_length_b 9.650(5)
_cell_length_c 3.857(3)
_cell_volume 311.1(3)
_diffrn_ambient_temperature 293
_diffrn_radiation_probe x-ray
_diffrn_radiation_type MoK\a
_diffrn_radiation_wavelength 0.71069
_exptl_absorpt_coefficient_mu 11.346
_exptl_crystal_density_diffrn 4.178
_exptl_crystal_density_meas 4.18
_exptl_crystal_F_000 345
_refine_ls_number_reflns 220
_refine_ls_R_factor_gt 0.023
_refine_ls_wR_factor_gt 0.026
_cod_data_source_file Z-Anorg-Allg-Chem-1978-442-151-162.cif
_cod_data_source_block CsCrF4
_cod_original_cell_volume 311.1(5)
_cod_database_code 1546498

loop_
_symmetry_equiv_pos_site_id
_symmetry_equiv_pos_as_xyz
1 x,y,z
2 -x+y,-x,-z
3 -y,x-y,z
4 x,y,-z
5 -x+y,-x,z
6 -y,x-y,-z
7 y,x,z
8 x-y,-y,-z
9 -x,-x+y,z
10 y,x,-z
11 x-y,-y,z
12 -x,-x+y,-z

loop_
_atom_site_aniso_label
_atom_site_aniso_U_11
_atom_site_aniso_U_22
_atom_site_aniso_U_33
_atom_site_aniso_U_23
_atom_site_aniso_U_13
_atom_site_aniso_U_12
Cr 0.0066(8) 0.0076(8) 0.0036(6) 0.0000 0.0000 0.0038(4)
F1 0.017(5) 0.008(4) 0.025(4) 0.0000 0.0000 0.0038(13)
F2 0.035(5) 0.042(6) 0.004(2) 0.0000 0.0000 0.021(3)
F3 0.011(3) 0.016(4) 0.029(3) 0.0000 0.0000 0.003(2)
Cs 0.0227(4) 0.0426(7) 0.0135(3) 0.0000 0.0000 0.0213(4)

loop_
_atom_site_label
_atom_site_type_symbol
_atom_site_thermal_displace_type
_atom_site_fract_x
_atom_site_fract_y
_atom_site_fract_z
_atom_site_occupancy
_atom_site_U_iso_or_equiv
_atom_site_calc_flag
_atom_site_refinement_flags
_atom_site_disorder_assembly
_atom_site_disorder_group
Cr Cr Uani 0.2238(2) 0.00000 0.00000 1.000 0.0058(4) . . . .
F1 F Uani 0.8349(10) 0.00000 0.00000 1.000 0.018(3) . . . .
F2 F Uani 0.2201(12) 0.00000 0.50000 1.000 0.026(3) . . . .
F3 F Uani 0.4365(7) 0.1597(9) 0.00000 1.000 0.0203(19) . . . .
Cs Cs Uani 0.57237(10) 0.00000 0.50000 1.000 0.0241(3) . . . .

loop_
_geom_angle_atom_site_label_1
_geom_angle_atom_site_label_2
_geom_angle_atom_site_label_3
_geom_angle
_geom_angle_site_symmetry_1
_geom_angle_site_symmetry_2
_geom_angle_site_symmetry_3
_geom_angle_publ_flag
F2 Cr F3 90.7(2) . . . yes
F2 Cr F2 177.9(5) . . 1_554 yes
F1 Cr F2 89.3(2) 2_665 . . yes
F1 Cr F2 89.3(2) 3_545 . . yes
F2 Cr F3 90.7(2) . . 8_555 yes
F2 Cr F3 90.7(2) 1_554 . . yes
F1 Cr F3 88.5(4) 2_665 . . yes
F1 Cr F3 179.2(3) 3_545 . . yes
F3 Cr F3 92.3(4) . . 8_555 yes
F1 Cr F2 89.3(2) 2_665 . 1_554 yes
F1 Cr F2 89.3(2) 3_545 . 1_554 yes
F2 Cr F3 90.7(2) 1_554 . 8_555 yes
F1 Cr F1 90.7(4) 2_665 . 3_545 yes
F1 Cr F3 179.2(4) 2_665 . 8_555 yes
F1 Cr F3 88.5(4) 3_545 . 8_555 yes
Cr F1 Cr 149.3(6) 2_655 . 3_655 yes
Cr F2 Cr 177.9(7) . . 1_556 yes

loop_
_geom_bond_atom_site_label_1
_geom_bond_atom_site_label_2
_geom_bond_distance
_geom_bond_site_symmetry_1
_geom_bond_site_symmetry_2
_geom_bond_publ_flag
Cr F2 1.9288(15) . . yes
Cr F3 1.851(8) . . yes
Cr F2 1.9288(15) . 1_554 yes
Cr F1 1.940(10) . 2_665 yes
Cr F1 1.940(7) . 3_545 yes
Cr F3 1.851(10) . 8_555 yes
